data_7131334
loop_
_publ_author_name
'Joven-Sancho, Daniel'
'Demonti, Luca'
'Mart&#xed;n, Antonio'
'Saffon-Merceron, Nathalie'
'Nebra, Noel'
'Baya, Miguel'
'Menj&#xf3;n, Babil'

_publ_section_title
;
 Electrophilicity of neutral square-planar organosilver(III) compounds.
;
_journal_issue 28
_journal_name_full 'Chemical communications (Cambridge, England)'
_journal_page_first 4166
_journal_page_last 4168
_journal_paper_doi 10.1039/d3cc00493g
_journal_volume 59
_journal_year 2023
_chemical_formula_sum 'C13 H10 Ag F9 N2'
_chemical_formula_weight 473.10
_space_group_crystal_system orthorhombic
_space_group_IT_number 61
_space_group_name_Hall '-P 2ac 2ab'
_space_group_name_H-M_alt 'P b c a'
_atom_sites_solution_hydrogens geom
_atom_sites_solution_primary dual
_audit_creation_method SHELXL-2019/2
_audit_update_record
;
2022-12-16 deposited with the CCDC.	2023-02-22 downloaded from the CCDC.
;
_cell_angle_alpha 90
_cell_angle_beta 90
_cell_angle_gamma 90
_cell_formula_units_Z 8
_cell_length_a 14.1238(16)
_cell_length_b 12.5890(15)
_cell_length_c 18.094(2)
_cell_measurement_reflns_used 4292
_cell_measurement_temperature 193(2)
_cell_measurement_theta_max 23.82
_cell_measurement_theta_min 2.88
_cell_volume 3217.2(6)
_computing_cell_refinement 'Bruker SAINT'
_computing_data_collection 'Bruker APEX2'
_computing_data_reduction 'Bruker SAINT'
_computing_molecular_graphics 'Bruker SHELXTL'
_computing_publication_material 'Bruker SHELXTL'
_computing_structure_refinement 'SHELXL-2019/2 (Sheldrick, 2019)'
_computing_structure_solution 'SHELXT (Sheldrick 2015)'
_diffrn_ambient_temperature 193(2)
_diffrn_measured_fraction_theta_full 0.995
_diffrn_measured_fraction_theta_max 0.995
_diffrn_measurement_device_type 'Bruker Kappa APEX-II CCD Quazar'
_diffrn_measurement_method 'Phi and omega scans'
_diffrn_radiation_type MoK\a
_diffrn_radiation_wavelength 0.71073
_diffrn_reflns_av_R_equivalents 0.1784
_diffrn_reflns_av_unetI/netI 0.0595
_diffrn_reflns_Laue_measured_fraction_full 0.995
_diffrn_reflns_Laue_measured_fraction_max 0.995
_diffrn_reflns_limit_h_max 16
_diffrn_reflns_limit_h_min -16
_diffrn_reflns_limit_k_max 14
_diffrn_reflns_limit_k_min -14
_diffrn_reflns_limit_l_max 21
_diffrn_reflns_limit_l_min -21
_diffrn_reflns_number 62109
_diffrn_reflns_point_group_measured_fraction_full 0.995
_diffrn_reflns_point_group_measured_fraction_max 0.995
_diffrn_reflns_theta_full 24.405
_diffrn_reflns_theta_max 24.405
_diffrn_reflns_theta_min 3.308
_diffrn_source 'Incoatec microfocus sealed tube'
_exptl_absorpt_coefficient_mu 1.347
_exptl_absorpt_correction_T_max 0.6903
_exptl_absorpt_correction_T_min 0.6368
_exptl_absorpt_correction_type multi-scan
_exptl_absorpt_process_details 'SADABS (Bruker-AXS)'
_exptl_crystal_colour colourless
_exptl_crystal_density_diffrn 1.954
_exptl_crystal_description needle
_exptl_crystal_F_000 1840
_exptl_crystal_size_max 0.200
_exptl_crystal_size_mid 0.030
_exptl_crystal_size_min 0.020
_refine_diff_density_max 0.557
_refine_diff_density_min -0.787
_refine_diff_density_rms 0.118
_refine_ls_extinction_method none
_refine_ls_goodness_of_fit_ref 1.045
_refine_ls_hydrogen_treatment constr
_refine_ls_matrix_type full
_refine_ls_number_parameters 226
_refine_ls_number_reflns 2640
_refine_ls_number_restraints 0
_refine_ls_restrained_S_all 1.045
_refine_ls_R_factor_all 0.0922
_refine_ls_R_factor_gt 0.0428
_refine_ls_shift/su_max 0.001
_refine_ls_shift/su_mean 0.000
_refine_ls_structure_factor_coef Fsqd
_refine_ls_weighting_details 'w=1/[\s^2^(Fo^2^)+(0.0436P)^2^+6.0770P] where P=(Fo^2^+2Fc^2^)/3'
_refine_ls_weighting_scheme calc
_refine_ls_wR_factor_gt 0.0865
_refine_ls_wR_factor_ref 0.1094
_reflns_Friedel_coverage 0.000
_reflns_number_gt 1665
_reflns_number_total 2640
_reflns_threshold_expression 'I > 2\s(I)'
_cod_data_source_file d3cc00493g3.cif
_cod_data_source_block 2-py_LD591needle_a
_cod_depositor_comments 'Adding full bibliography for 7131328--7131334.cif.'
_cod_original_cell_volume 3217.1(7)
_cod_database_code 7131334
_shelx_shelxl_version_number 2019/2
_shelx_space_group_comment
; 
The symmetry employed for this shelxl refinement is uniquely defined 
by the following loop, which should always be used as a source of 
symmetry information in preference to the above space-group names. 
They are only intended as comments. 
;
_shelx_estimated_absorpt_t_min 0.774
_shelx_estimated_absorpt_t_max 0.974

loop_
_space_group_symop_operation_xyz
'x, y, z'
'-x+1/2, -y, z+1/2'
'-x, y+1/2, -z+1/2'
'x+1/2, -y+1/2, -z'
'-x, -y, -z'
'x-1/2, y, -z-1/2'
'x, -y-1/2, z-1/2'
'-x-1/2, y-1/2, z'

loop_
_atom_site_label
_atom_site_type_symbol
_atom_site_fract_x
_atom_site_fract_y
_atom_site_fract_z
_atom_site_U_iso_or_equiv
_atom_site_adp_type
_atom_site_occupancy
_atom_site_site_symmetry_order
_atom_site_calc_flag
_atom_site_refinement_flags_posn
_atom_site_refinement_flags_adp
_atom_site_refinement_flags_occupancy
_atom_site_disorder_assembly
_atom_site_disorder_group
Ag1 Ag 0.43839(3) 0.90848(4) 0.63309(3) 0.03036(18) Uani 1 1 d . . . . .
F1 F 0.3693(3) 0.7054(3) 0.6785(3) 0.0626(13) Uani 1 1 d . . . . .
F2 F 0.3376(3) 0.7363(4) 0.5649(2) 0.0611(13) Uani 1 1 d . . . . .
F3 F 0.2514(3) 0.8025(3) 0.6511(2) 0.0602(13) Uani 1 1 d . . . . .
F4 F 0.2715(3) 1.0203(3) 0.6728(2) 0.0553(12) Uani 1 1 d . . . . .
F5 F 0.2739(3) 0.9812(4) 0.5576(2) 0.0628(13) Uani 1 1 d . . . . .
F6 F 0.3549(3) 1.1112(3) 0.5976(3) 0.0690(14) Uani 1 1 d . . . . .
F7 F 0.5192(3) 1.1172(4) 0.6701(3) 0.0672(14) Uani 1 1 d . . . . .
F8 F 0.5543(3) 1.0698(3) 0.5602(2) 0.0578(12) Uani 1 1 d . . . . .
F9 F 0.6244(3) 0.9989(3) 0.6525(3) 0.0601(13) Uani 1 1 d . . . . .
N1 N 0.4437(4) 0.9127(5) 0.7787(3) 0.0454(15) Uani 1 1 d . . . . .
N2 N 0.5483(4) 0.7931(4) 0.6252(3) 0.0334(13) Uani 1 1 d . . . . .
C1 C 0.3419(4) 0.7833(6) 0.6319(4) 0.0392(17) Uani 1 1 d . . . . .
C2 C 0.3287(5) 1.0119(6) 0.6142(4) 0.046(2) Uani 1 1 d . . . . .
C3 C 0.5382(5) 1.0312(6) 0.6286(4) 0.0409(18) Uani 1 1 d . . . . .
C4 C 0.5195(5) 0.9427(6) 0.8168(4) 0.051(2) Uani 1 1 d . . . . .
H4 H 0.572855 0.967373 0.789860 0.061 Uiso 1 1 calc R U . . .
C5 C 0.5258(6) 0.9406(7) 0.8921(4) 0.062(2) Uani 1 1 d . . . . .
H5 H 0.581955 0.963363 0.916275 0.074 Uiso 1 1 calc R U . . .
C6 C 0.4505(6) 0.9054(7) 0.9319(4) 0.060(2) Uani 1 1 d . . . . .
H6 H 0.453441 0.902083 0.984291 0.072 Uiso 1 1 calc R U . . .
C7 C 0.3686(6) 0.8742(6) 0.8943(5) 0.055(2) Uani 1 1 d . . . . .
H7 H 0.313934 0.850793 0.920139 0.066 Uiso 1 1 calc R U . . .
C8 C 0.3702(5) 0.8788(6) 0.8183(4) 0.051(2) Uani 1 1 d . . . . .
H8 H 0.315293 0.856304 0.792364 0.061 Uiso 1 1 calc R U . . .
C9 C 0.5816(5) 0.7754(6) 0.5578(4) 0.0402(18) Uani 1 1 d . . . . .
H9 H 0.554916 0.813021 0.517371 0.048 Uiso 1 1 calc R U . . .
C10 C 0.6536(5) 0.7044(6) 0.5447(5) 0.051(2) Uani 1 1 d . . . . .
H10 H 0.675727 0.692467 0.495820 0.061 Uiso 1 1 calc R U . . .
C11 C 0.6927(5) 0.6513(6) 0.6028(6) 0.055(2) Uani 1 1 d . . . . .
H11 H 0.742167 0.601389 0.595085 0.066 Uiso 1 1 calc R U . . .
C12 C 0.6598(5) 0.6709(6) 0.6718(5) 0.056(2) Uani 1 1 d . . . . .
H12 H 0.687018 0.635622 0.713089 0.067 Uiso 1 1 calc R U . . .
C13 C 0.5871(5) 0.7417(6) 0.6820(4) 0.049(2) Uani 1 1 d . . . . .
H13 H 0.564020 0.754246 0.730495 0.059 Uiso 1 1 calc R U . . .

loop_
_atom_site_aniso_label
_atom_site_aniso_U_11
_atom_site_aniso_U_22
_atom_site_aniso_U_33
_atom_site_aniso_U_23
_atom_site_aniso_U_13
_atom_site_aniso_U_12
Ag1 0.0268(3) 0.0331(3) 0.0312(3) -0.0003(3) -0.0006(2) -0.0002(2)
F1 0.059(3) 0.052(3) 0.078(3) 0.016(3) -0.010(3) -0.020(2)
F2 0.060(3) 0.069(3) 0.054(3) -0.029(2) -0.001(2) -0.016(2)
F3 0.034(2) 0.065(3) 0.081(3) -0.012(3) 0.011(2) -0.012(2)
F4 0.045(2) 0.070(3) 0.051(3) -0.011(2) 0.013(2) 0.016(2)
F5 0.056(3) 0.082(3) 0.050(3) -0.007(3) -0.021(2) 0.023(3)
F6 0.057(3) 0.044(3) 0.106(4) 0.021(3) 0.011(3) 0.014(2)
F7 0.074(3) 0.052(3) 0.076(3) -0.017(3) 0.005(3) -0.014(2)
F8 0.058(3) 0.068(3) 0.047(3) 0.021(2) 0.006(2) -0.015(2)
F9 0.033(2) 0.064(3) 0.083(4) 0.024(2) -0.012(2) -0.013(2)
N1 0.049(4) 0.059(4) 0.028(3) -0.003(3) 0.002(3) -0.013(4)
N2 0.032(3) 0.035(3) 0.033(3) 0.001(3) -0.001(3) 0.001(2)
C1 0.034(4) 0.046(5) 0.038(4) -0.008(4) 0.000(3) 0.000(3)
C2 0.037(4) 0.052(5) 0.048(5) -0.001(4) 0.003(4) 0.012(4)
C3 0.039(4) 0.034(4) 0.050(5) 0.006(4) 0.001(4) -0.004(3)
C4 0.034(4) 0.078(6) 0.040(5) -0.001(4) 0.002(4) -0.006(4)
C5 0.044(5) 0.101(7) 0.040(5) -0.008(5) -0.007(4) -0.004(5)
C6 0.069(6) 0.078(6) 0.033(4) 0.004(4) 0.003(4) -0.001(5)
C7 0.059(5) 0.062(6) 0.043(5) -0.001(4) 0.011(4) -0.011(4)
C8 0.046(5) 0.058(5) 0.049(5) 0.002(4) -0.002(4) -0.019(4)
C9 0.040(4) 0.046(4) 0.034(4) 0.009(3) 0.001(3) 0.007(4)
C10 0.040(5) 0.052(5) 0.061(5) -0.005(4) 0.012(4) 0.012(4)
C11 0.037(4) 0.036(5) 0.092(7) -0.005(5) 0.001(5) 0.012(4)
C12 0.054(5) 0.047(5) 0.065(6) 0.014(5) -0.019(5) 0.011(4)
C13 0.055(5) 0.052(5) 0.041(4) 0.004(4) -0.012(4) 0.000(4)

loop_
_atom_type_symbol
_atom_type_description
_atom_type_scat_dispersion_real
_atom_type_scat_dispersion_imag
_atom_type_scat_source
C C 0.0033 0.0016 'International Tables Vol C Tables 4.2.6.8 and 6.1.1.4'
H H 0.0000 0.0000 'International Tables Vol C Tables 4.2.6.8 and 6.1.1.4'
N N 0.0061 0.0033 'International Tables Vol C Tables 4.2.6.8 and 6.1.1.4'
F F 0.0171 0.0103 'International Tables Vol C Tables 4.2.6.8 and 6.1.1.4'
Ag Ag -0.8971 1.1015 'International Tables Vol C Tables 4.2.6.8 and 6.1.1.4'

loop_
_geom_angle_atom_site_label_1
_geom_angle_atom_site_label_2
_geom_angle_atom_site_label_3
_geom_angle
_geom_angle_site_symmetry_1
_geom_angle_site_symmetry_3
_geom_angle_publ_flag
C2 Ag1 C1 89.1(3) . . ?
C2 Ag1 C3 91.9(3) . . ?
C1 Ag1 C3 176.8(3) . . ?
C2 Ag1 N2 166.2(3) . . ?
C1 Ag1 N2 87.7(2) . . ?
C3 Ag1 N2 90.5(2) . . ?
C2 Ag1 N1 100.1(2) . . ?
C1 Ag1 N1 92.5(2) . . ?
C3 Ag1 N1 90.3(2) . . ?
N2 Ag1 N1 93.41(19) . . ?
C4 N1 C8 116.1(6) . . ?
C4 N1 Ag1 123.2(5) . . ?
C8 N1 Ag1 120.6(5) . . ?
C9 N2 C13 118.7(6) . . ?
C9 N2 Ag1 115.7(4) . . ?
C13 N2 Ag1 125.5(5) . . ?
F3 C1 F2 105.5(5) . . ?
F3 C1 F1 103.9(6) . . ?
F2 C1 F1 104.8(6) . . ?
F3 C1 Ag1 118.9(5) . . ?
F2 C1 Ag1 111.7(5) . . ?
F1 C1 Ag1 110.9(4) . . ?
F4 C2 F6 105.8(6) . . ?
F4 C2 F5 106.2(6) . . ?
F6 C2 F5 104.9(6) . . ?
F4 C2 Ag1 112.0(5) . . ?
F6 C2 Ag1 114.9(5) . . ?
F5 C2 Ag1 112.3(5) . . ?
F7 C3 F8 104.8(6) . . ?
F7 C3 F9 104.0(6) . . ?
F8 C3 F9 104.5(5) . . ?
F7 C3 Ag1 116.0(5) . . ?
F8 C3 Ag1 114.5(5) . . ?
F9 C3 Ag1 111.8(4) . . ?
N1 C4 C5 124.4(7) . . ?
N1 C4 H4 117.8 . . ?
C5 C4 H4 117.8 . . ?
C6 C5 C4 118.9(8) . . ?
C6 C5 H5 120.5 . . ?
C4 C5 H5 120.5 . . ?
C5 C6 C7 118.8(8) . . ?
C5 C6 H6 120.6 . . ?
C7 C6 H6 120.6 . . ?
C8 C7 C6 117.4(7) . . ?
C8 C7 H7 121.3 . . ?
C6 C7 H7 121.3 . . ?
N1 C8 C7 124.4(7) . . ?
N1 C8 H8 117.8 . . ?
C7 C8 H8 117.8 . . ?
N2 C9 C10 122.1(7) . . ?
N2 C9 H9 119.0 . . ?
C10 C9 H9 119.0 . . ?
C11 C10 C9 119.0(7) . . ?
C11 C10 H10 120.5 . . ?
C9 C10 H10 120.5 . . ?
C12 C11 C10 118.9(7) . . ?
C12 C11 H11 120.6 . . ?
C10 C11 H11 120.6 . . ?
C11 C12 C13 119.9(7) . . ?
C11 C12 H12 120.1 . . ?
C13 C12 H12 120.1 . . ?
N2 C13 C12 121.4(7) . . ?
N2 C13 H13 119.3 . . ?
C12 C13 H13 119.3 . . ?

loop_
_geom_bond_atom_site_label_1
_geom_bond_atom_site_label_2
_geom_bond_distance
_geom_bond_site_symmetry_2
_geom_bond_publ_flag
Ag1 C2 2.052(7) . ?
Ag1 C1 2.083(7) . ?
Ag1 C3 2.093(7) . ?
Ag1 N2 2.131(5) . ?
Ag1 N1 2.636(5) . ?
F1 C1 1.351(8) . ?
F2 C1 1.350(8) . ?
F3 C1 1.347(7) . ?
F4 C2 1.338(8) . ?
F5 C2 1.340(8) . ?
F6 C2 1.338(8) . ?
F7 C3 1.345(8) . ?
F8 C3 1.349(8) . ?
F9 C3 1.354(7) . ?
N1 C4 1.328(8) . ?
N1 C8 1.331(9) . ?
N2 C9 1.326(8) . ?
N2 C13 1.332(8) . ?
C4 C5 1.366(10) . ?
C4 H4 0.9500 . ?
C5 C6 1.358(10) . ?
C5 H5 0.9500 . ?
C6 C7 1.399(10) . ?
C6 H6 0.9500 . ?
C7 C8 1.376(10) . ?
C7 H7 0.9500 . ?
C8 H8 0.9500 . ?
C9 C10 1.374(9) . ?
C9 H9 0.9500 . ?
C10 C11 1.363(10) . ?
C10 H10 0.9500 . ?
C11 C12 1.354(11) . ?
C11 H11 0.9500 . ?
C12 C13 1.372(10) . ?
C12 H12 0.9500 . ?
C13 H13 0.9500 . ?

loop_
_geom_torsion_atom_site_label_1
_geom_torsion_atom_site_label_2
_geom_torsion_atom_site_label_3
_geom_torsion_atom_site_label_4
_geom_torsion
_geom_torsion_site_symmetry_1
_geom_torsion_site_symmetry_2
_geom_torsion_site_symmetry_3
_geom_torsion_site_symmetry_4
_geom_torsion_publ_flag
C8 N1 C4 C5 0.1(12) . . . . ?
Ag1 N1 C4 C5 -176.6(6) . . . . ?
N1 C4 C5 C6 0.2(14) . . . . ?
C4 C5 C6 C7 -1.0(13) . . . . ?
C5 C6 C7 C8 1.5(13) . . . . ?
C4 N1 C8 C7 0.5(12) . . . . ?
Ag1 N1 C8 C7 177.2(6) . . . . ?
C6 C7 C8 N1 -1.3(13) . . . . ?
C13 N2 C9 C10 1.2(10) . . . . ?
Ag1 N2 C9 C10 179.0(5) . . . . ?
N2 C9 C10 C11 -0.7(11) . . . . ?
C9 C10 C11 C12 -0.5(12) . . . . ?
C10 C11 C12 C13 1.2(12) . . . . ?
C9 N2 C13 C12 -0.4(11) . . . . ?
Ag1 N2 C13 C12 -178.0(5) . . . . ?
C11 C12 C13 N2 -0.8(12) . . . . ?
